data_9004593
loop_
_publ_author_name
'Burns, P. C.'
'Clark, C. M.'
'Gault, R. A.'

_publ_section_title
;
 Juabite, CaCu10(TeO3)4(AsO4)4(OH)2(H2O)4: Crystal structure and revision
 of the chemical formula
;
_journal_name_full 'The Canadian Mineralogist'
_journal_page_first 809
_journal_page_last 816
_journal_paper_doi 10.2113/gscanmin.38.4.809
_journal_volume 38
_journal_year 2000
_chemical_formula_sum 'As4 Ca Cu10 H10 O34 Te4'
_chemical_name_mineral Juabite
_space_group_IT_number 2
_symmetry_space_group_name_Hall '-P 1'
_symmetry_space_group_name_H-M 'P -1'
_cell_angle_alpha 102.654
_cell_angle_beta 92.432
_cell_angle_gamma 70.432
_cell_formula_units_Z 1
_cell_length_a 8.9903
_cell_length_b 10.1197
_cell_length_c 8.9959
_cell_volume 752.013
_database_code_amcsd 0005685
_exptl_crystal_density_diffrn 4.504
_cod_original_formula_sum 'Ca Cu10 Te4 As4 O34 H10'
_cod_database_code 9004593

loop_
_space_group_symop_operation_xyz
x,y,z
-x,-y,-z

loop_
_atom_site_aniso_label
_atom_site_aniso_U_11
_atom_site_aniso_U_22
_atom_site_aniso_U_33
_atom_site_aniso_U_12
_atom_site_aniso_U_13
_atom_site_aniso_U_23
Ca 0.04680 0.01880 0.00590 -0.00830 -0.00500 0.00180
Cu(1) 0.00850 0.02580 0.00290 -0.00740 -0.00320 0.00550
Cu(2) 0.00710 0.02220 0.00450 -0.00630 -0.00440 0.00650
Cu(3) 0.01240 0.02020 0.00930 -0.00250 -0.00360 0.00720
Cu(4) 0.00660 0.03230 0.00310 -0.00950 -0.00310 0.00660
Cu(5) 0.00950 0.03400 0.00600 -0.01040 -0.00510 0.00730
Te(1) 0.00990 0.02160 0.00560 -0.00810 -0.00270 0.00470
Te(2) 0.01620 0.03580 0.01080 -0.01210 -0.00370 0.00860
As(1) 0.00560 0.02200 0.00310 -0.00600 -0.00400 0.00460
As(2) 0.00610 0.01780 0.00180 -0.00460 -0.00310 0.00410

loop_
_atom_site_label
_atom_site_fract_x
_atom_site_fract_y
_atom_site_fract_z
_atom_site_U_iso_or_equiv
_atom_site_type_symbol
_atom_site_attached_hydrogens
Ca 0.50000 0.50000 0.00000 0.02480 Ca 0
Cu(1) -0.19190 0.79930 0.00210 0.01170 Cu 0
Cu(2) 0.29670 0.84120 -0.48830 0.01040 Cu 0
Cu(3) 0.39210 0.50720 -0.37550 0.01420 Cu 0
Cu(4) 0.68450 0.84870 -0.37080 0.01290 Cu 0
Cu(5) -0.07340 0.79910 0.39090 0.01540 Cu 0
Te(1) 0.45680 0.83790 -0.15180 0.01140 Te 0
Te(2) 0.13030 0.83420 0.16980 0.01960 Te 0
As(1) 0.06560 0.77060 -0.27510 0.00970 As 0
As(2) 0.57430 0.78990 -0.72740 0.00820 As 0
O(1) -0.06600 0.79800 0.17800 0.01670 O 0
O(2) -0.00300 0.81400 -0.09500 0.01750 O 0
O(3) 0.18500 0.86600 -0.29000 0.01450 O 0
O(4) 0.12100 0.84000 0.38800 0.01760 O 0
O(5) -0.32800 0.83500 -0.16300 0.01030 O 0
O(6) -0.09100 0.82000 -0.38800 0.01220 O 0
O(7) 0.46900 0.84800 -0.36400 0.01920 O 0
O-H(8) 0.39000 0.59700 -0.54800 0.01660 O 1
O(9) 0.38700 0.88800 -0.66000 0.01040 O 0
O(10) 0.60700 0.84200 -0.88300 0.00950 O 0
O(11) 0.60100 0.61400 -0.77300 0.01310 O 0
O(12) 0.26500 0.65400 0.10700 0.03810 O 0
O(13) 0.16300 0.59400 -0.33600 0.01970 O 0
O(14) 0.70400 0.81800 -0.59300 0.01420 O 0
Wat(15) 0.03900 0.55200 0.35600 0.04390 O 2
Wat(16) -0.13100 0.55800 -0.05700 0.05270 O 2
O(17) 0.49000 0.64500 -0.17700 0.01690 O 0

loop_
_cod_changelog_entry_id
_cod_changelog_entry_author
_cod_changelog_entry_date
_cod_changelog_entry_text
1
;cod-tools version 3.8.0
Id: cif_guess_AMCSD_atom_types 9581 2023-05-17 12:35:41Z saulius
;
2023-05-23T09:15:49+03:00
;Derived atom types and hydrogen counts
from atom names that follow the AMCSD naming convention
(Wat == water, O-H == hydroxyl).
;

loop_
_cod_related_entry_id
_cod_related_entry_database
_cod_related_entry_code
1 AMCSD 0005685
